data_4319725
loop_
_publ_author_name
Evenson
'Peter K. Dorhout'

_publ_section_title
;
 Thiophosphate Phase Diagrams Developed in Conjunction with the Synthesis
 of the New Compounds KLaP2S6, K2La(P2S6)1/2(PS4), K3La(PS4)2,
 K4La0.67(PS4)2, K9-xLa1+x/3(PS4)4 (x = 0.5), K4Eu(PS4)2, and KEuPS4
;
_journal_name_full 'Inorganic Chemistry'
_journal_page_first 2884
_journal_page_last 2891
_journal_paper_doi 10.1021/ic000596r
_journal_volume 40
_journal_year 2001
_chemical_formula_sum 'K8.5 La1.17 P4 S16'
_chemical_formula_weight 1131.02
_chemical_name_systematic
; 
 ? 
;
_space_group_IT_number 68
_symmetry_cell_setting orthorhombic
_symmetry_space_group_name_Hall '-C 2a 2ac'
_symmetry_space_group_name_H-M 'C c c a :2'
_atom_sites_solution_hydrogens geom
_atom_sites_solution_primary direct
_atom_sites_solution_secondary difmap
_audit_creation_method SHELXL
_cell_angle_alpha 90.00
_cell_angle_beta 90.00
_cell_angle_gamma 90.00
_cell_formula_units_Z 8
_cell_length_a 17.529(9)
_cell_length_b 36.430(28)
_cell_length_c 9.782(4)
_cell_measurement_temperature 167(2)
_cell_volume 6247(6)
_computing_cell_refinement 'Bruker SMART'
_computing_data_collection 'Bruker SMART'
_computing_data_reduction 'Bruker SAINT'
_computing_molecular_graphics 'Bruker SHELXTL'
_computing_publication_material 'Bruker SHELXTL'
_computing_structure_refinement 'SHELXL-93 (Sheldrick, 1993)'
_computing_structure_solution 'SHELXS-86 (Sheldrick, 1990)'
_diffrn_ambient_temperature 167(2)
_diffrn_measurement_device 'Bruker CCD'
_diffrn_measurement_method '\w scans'
_diffrn_radiation_monochromator graphite
_diffrn_radiation_source 'fine-focus sealed tube'
_diffrn_radiation_type MoK\a
_diffrn_radiation_wavelength 0.71073
_diffrn_reflns_av_R_equivalents 0.1352
_diffrn_reflns_av_sigmaI/netI 0.1030
_diffrn_reflns_limit_h_max 20
_diffrn_reflns_limit_h_min -23
_diffrn_reflns_limit_k_max 48
_diffrn_reflns_limit_k_min -39
_diffrn_reflns_limit_l_max 13
_diffrn_reflns_limit_l_min -12
_diffrn_reflns_number 19212
_diffrn_reflns_theta_max 28.39
_diffrn_reflns_theta_min 1.12
_exptl_absorpt_coefficient_mu 3.995
_exptl_absorpt_correction_type SADABS
_exptl_crystal_colour clear
_exptl_crystal_density_diffrn 2.405
_exptl_crystal_description plate
_exptl_crystal_F_000 4351
_exptl_crystal_size_max 0.02
_exptl_crystal_size_mid 0.18
_exptl_crystal_size_min 0.21
_refine_diff_density_max 2.153
_refine_diff_density_min -1.917
_refine_diff_density_rms 0.243
_refine_ls_extinction_coef 0.00014(2)
_refine_ls_extinction_expression Fc^*^=kFc[1+0.001xFc^2^\l^3^/sin(2\q)]^-1/4^
_refine_ls_extinction_method SHELXL
_refine_ls_goodness_of_fit_all 1.049
_refine_ls_goodness_of_fit_obs 1.168
_refine_ls_matrix_type full
_refine_ls_number_parameters 140
_refine_ls_number_reflns 3879
_refine_ls_number_restraints 0
_refine_ls_restrained_S_all 1.051
_refine_ls_restrained_S_obs 1.168
_refine_ls_R_factor_all 0.1705
_refine_ls_R_factor_obs 0.0676
_refine_ls_shift/esd_max 0.240
_refine_ls_shift/esd_mean 0.041
_refine_ls_structure_factor_coef Fsqd
_refine_ls_weighting_details 'w=1/[\s^2^(Fo^2^)+(0.0313P)^2^+176.0000P] where P=(Fo^2^+2Fc^2^)/3'
_refine_ls_weighting_scheme calc
_refine_ls_wR_factor_all 0.1550
_refine_ls_wR_factor_obs 0.1160
_reflns_number_observed 1815
_reflns_number_total 3880
_reflns_observed_criterion >2sigma(I)
_cod_data_source_file ic000596r_5.cif
_cod_data_source_block K9-xLa1+x/3(PS4)4
_cod_depositor_comments
;
The following automatic conversions were performed:

'_symmetry_cell_setting' value 'Orthorhombic' changed to
'orthorhombic' according to the built-in table from CIF Core
dictionary named 'cif_core.dic' version 2.4.1 from 2010-06-29.

Automatic conversion script
Id: cif_fix_values 1646 2011-03-28 12:23:43Z adriana 

The following automatic conversions were performed:

'_refine_ls_weighting_scheme' value 'calc
w=1/[\s^2^(Fo^2^)+(0.0313P)^2^+176.0000P] where P=(Fo^2^+2Fc^2^)/3'
was changed to 'calc'. New tag '_refine_ls_weighting_details' was
created. The value of the new tag was set to
'w=1/[\s^2^(Fo^2^)+(0.0313P)^2^+176.0000P] where P=(Fo^2^+2Fc^2^)/3'.

Automatic conversion script
Id: cif_fix_values 3143 2015-03-26 13:38:13Z robertas 
;
_cod_original_cell_volume 6246.1(63)
_cod_original_sg_symbol_H-M 'C c c a'
_cod_original_formula_sum 'K8.50 La1.17 P4 S16'
_cod_database_code 4319725

loop_
_symmetry_equiv_pos_as_xyz
'x, y, z'
'-x+1/2, -y, z'
'-x, y, -z+1/2'
'x+1/2, -y, -z+1/2'
'x+1/2, y+1/2, z'
'-x+1, -y+1/2, z'
'-x+1/2, y+1/2, -z+1/2'
'x+1, -y+1/2, -z+1/2'
'-x, -y, -z'
'x-1/2, y, -z'
'x, -y, z-1/2'
'-x-1/2, y, z-1/2'
'-x+1/2, -y+1/2, -z'
'x, y+1/2, -z'
'x+1/2, -y+1/2, z-1/2'
'-x, y+1/2, z-1/2'

loop_
_atom_site_aniso_label
_atom_site_aniso_U_11
_atom_site_aniso_U_22
_atom_site_aniso_U_33
_atom_site_aniso_U_23
_atom_site_aniso_U_13
_atom_site_aniso_U_12
La1 0.0086(6) 0.0088(6) 0.0050(7) 0.000 0.000 0.000
La2 0.0076(7) 0.0085(7) 0.0061(8) 0.000 0.000 -0.0007(4)
S1 0.005(2) 0.014(2) 0.0072(12) -0.0029(9) 0.0003(10) -0.0015(14)
S2 0.012(2) 0.023(2) 0.0088(15) 0.0068(14) -0.0019(13) 0.0029(14)
S3 0.017(2) 0.020(2) 0.010(2) 0.0046(13) -0.0029(13) -0.0015(14)
S4 0.025(2) 0.009(2) 0.015(2) 0.0003(12) -0.0051(13) -0.004(2)
S5 0.019(2) 0.030(2) 0.014(2) 0.0010(15) 0.0045(14) -0.001(2)
S6 0.020(2) 0.017(2) 0.046(3) -0.0016(15) 0.0003(14) 0.004(2)
S7 0.019(2) 0.043(2) 0.016(2) 0.000(2) 0.0053(15) 0.005(2)
S8 0.021(2) 0.020(2) 0.032(3) 0.0018(13) 0.0001(13) 0.006(2)
K1 0.020(2) 0.029(2) 0.016(2) -0.0014(11) -0.0012(11) 0.005(2)
K2 0.100(8) 0.110(9) 0.070(8) 0.000 0.000 0.000
K3 0.026(2) 0.023(2) 0.024(2) 0.000 -0.006(2) 0.000
K4 0.018(2) 0.031(2) 0.030(2) 0.0000(11) -0.0011(11) 0.005(2)
K5 0.023(2) 0.046(2) 0.011(2) -0.0012(12) 0.004(2) -0.0043(11)
K6 0.029(2) 0.036(2) 0.029(2) 0.000 0.001(2) 0.000
P1 0.013(2) 0.016(2) 0.006(2) -0.0001(11) 0.0001(10) -0.001(2)
P2 0.013(2) 0.013(2) 0.012(2) 0.0019(10) 0.0005(11) 0.000(2)

loop_
_atom_site_label
_atom_site_type_symbol
_atom_site_fract_x
_atom_site_fract_y
_atom_site_fract_z
_atom_site_U_iso_or_equiv
_atom_site_thermal_displace_type
_atom_site_occupancy
_atom_site_calc_flag
_atom_site_refinement_flags
_atom_site_disorder_group
La1 La 0.0000 0.2500 0.7500 0.0075(3) Uani 1 d S .
La2 La 0.2500 0.0000 0.74605(13) 0.0074(3) Uani 0.66 d SP .
S1 S 0.0119(2) 0.19605(9) 0.5215(3) 0.0086(7) Uani 1 d . .
S2 S 0.1474(2) 0.21242(10) 0.8226(3) 0.0146(7) Uani 1 d . .
S3 S -0.1531(2) 0.20639(10) 0.3405(4) 0.0155(8) Uani 1 d . .
S4 S -0.1240(2) 0.13071(11) 0.5179(4) 0.0165(10) Uani 1 d . .
S5 S 0.0999(2) 0.04067(11) 0.6644(4) 0.0209(9) Uani 1 d . .
S6 S 0.2392(3) 0.05348(11) 0.9959(4) 0.0278(12) Uani 1 d . .
S7 S 0.4005(2) 0.03997(12) 0.8284(4) 0.0260(9) Uani 1 d . .
S8 S 0.1260(3) 0.11925(14) 0.4944(3) 0.0244(12) Uani 1 d . .
K1 K 0.1869(2) 0.29125(11) 1.0166(3) 0.0217(8) Uani 1 d . .
K2 K 0.0000 0.2500 0.2500 0.093(4) Uani 1 d S .
K3 K 0.0000 0.12508(11) 0.7500 0.0243(9) Uani 1 d S .
K4 K 0.4364(2) -0.04098(12) 0.9995(3) 0.0265(10) Uani 1 d . .
K5 K -0.24632(15) 0.12179(10) 0.2632(3) 0.0269(8) Uani 1 d . .
K6 K 0.0000 0.13208(12) 0.2500 0.0313(10) Uani 1 d S .
P1 P -0.1042(2) 0.18557(12) 0.5107(3) 0.0113(9) Uani 1 d . .
P2 P 0.1466(3) 0.06474(12) 0.4954(3) 0.0131(9) Uani 1 d . .

loop_
_atom_type_symbol
_atom_type_description
_atom_type_scat_dispersion_real
_atom_type_scat_dispersion_imag
_atom_type_scat_source
P P 0.1023 0.0942 'International Tables Vol C Tables 4.2.6.8 and 6.1.1.4'
S S 0.1246 0.1234 'International Tables Vol C Tables 4.2.6.8 and 6.1.1.4'
K K 0.2009 0.2494 'International Tables Vol C Tables 4.2.6.8 and 6.1.1.4'
La La -0.2871 2.4523 'International Tables Vol C Tables 4.2.6.8 and 6.1.1.4'

loop_
_geom_angle_atom_site_label_1
_geom_angle_atom_site_label_2
_geom_angle_atom_site_label_3
_geom_angle
_geom_angle_site_symmetry_1
_geom_angle_site_symmetry_3
_geom_angle_publ_flag
S1 La1 S1 97.59(13) 6_455 8_456 ?
S1 La1 S1 82.97(13) 6_455 . ?
S1 La1 S1 171.98(14) 8_456 . ?
S1 La1 S1 171.98(14) 6_455 3_556 ?
S1 La1 S1 82.97(13) 8_456 3_556 ?
S1 La1 S1 97.59(14) . 3_556 ?
S1 La1 S2 79.46(10) 6_455 6_455 ?
S1 La1 S2 65.40(10) 8_456 6_455 ?
S1 La1 S2 122.44(10) . 6_455 ?
S1 La1 S2 93.61(10) 3_556 6_455 ?
S1 La1 S2 122.44(9) 6_455 . ?
S1 La1 S2 93.60(10) 8_456 . ?
S1 La1 S2 79.46(10) . . ?
S1 La1 S2 65.39(10) 3_556 . ?
S2 La1 S2 152.70(13) 6_455 . ?
S1 La1 S2 93.61(10) 6_455 3_556 ?
S1 La1 S2 122.45(9) 8_456 3_556 ?
S1 La1 S2 65.39(10) . 3_556 ?
S1 La1 S2 79.46(10) 3_556 3_556 ?
S2 La1 S2 61.66(14) 6_455 3_556 ?
S2 La1 S2 125.88(15) . 3_556 ?
S1 La1 S2 65.39(10) 6_455 8_456 ?
S1 La1 S2 79.46(10) 8_456 8_456 ?
S1 La1 S2 93.61(10) . 8_456 ?
S1 La1 S2 122.44(9) 3_556 8_456 ?
S2 La1 S2 125.88(15) 6_455 8_456 ?
S2 La1 S2 61.65(14) . 8_456 ?
S2 La1 S2 152.71(13) 3_556 8_456 ?
S1 La1 K1 44.51(8) 6_455 3_556 ?
S1 La1 K1 105.55(9) 8_456 3_556 ?
S1 La1 K1 80.50(8) . 3_556 ?
S1 La1 K1 127.60(8) 3_556 3_556 ?
S2 La1 K1 49.63(8) 6_455 3_556 ?
S2 La1 K1 157.57(8) . 3_556 ?
S2 La1 K1 51.90(9) 3_556 3_556 ?
S2 La1 K1 109.90(9) 8_456 3_556 ?
S1 La1 K1 105.55(9) 6_455 . ?
S1 La1 K1 44.51(8) 8_456 . ?
S1 La1 K1 127.60(8) . . ?
S1 La1 K1 80.50(8) 3_556 . ?
S2 La1 K1 109.90(9) 6_455 . ?
S2 La1 K1 51.90(9) . . ?
S2 La1 K1 157.57(8) 3_556 . ?
S2 La1 K1 49.63(8) 8_456 . ?
K1 La1 K1 140.52(10) 3_556 . ?
S1 La1 K1 127.60(8) 6_455 6_455 ?
S1 La1 K1 80.50(8) 8_456 6_455 ?
S1 La1 K1 105.55(9) . 6_455 ?
S1 La1 K1 44.51(8) 3_556 6_455 ?
S2 La1 K1 51.90(9) 6_455 6_455 ?
S2 La1 K1 109.90(9) . 6_455 ?
S2 La1 K1 49.63(8) 3_556 6_455 ?
S2 La1 K1 157.57(8) 8_456 6_455 ?
K1 La1 K1 85.15(10) 3_556 6_455 ?
K1 La1 K1 108.23(9) . 6_455 ?
S1 La1 K1 80.50(8) 6_455 8_456 ?
S1 La1 K1 127.60(8) 8_456 8_456 ?
S1 La1 K1 44.51(8) . 8_456 ?
S1 La1 K1 105.55(9) 3_556 8_456 ?
S2 La1 K1 157.57(8) 6_455 8_456 ?
S2 La1 K1 49.63(8) . 8_456 ?
S2 La1 K1 109.90(9) 3_556 8_456 ?
S2 La1 K1 51.90(9) 8_456 8_456 ?
K1 La1 K1 108.23(9) 3_556 8_456 ?
K1 La1 K1 85.15(10) . 8_456 ?
K1 La1 K1 140.52(10) 6_455 8_456 ?
S7 La2 S7 150.1(2) . 2 ?
S7 La2 S5 123.85(14) . . ?
S7 La2 S5 64.85(13) 2 . ?
S7 La2 S5 64.85(13) . 2 ?
S7 La2 S5 123.85(14) 2 2 ?
S5 La2 S5 150.37(15) . 2 ?
S7 La2 S6 63.84(12) . . ?
S7 La2 S6 92.17(13) 2 . ?
S5 La2 S6 81.57(12) . . ?
S5 La2 S6 123.07(12) 2 . ?
S7 La2 S6 92.17(13) . 2 ?
S7 La2 S6 63.84(12) 2 2 ?
S5 La2 S6 123.07(12) . 2 ?
S5 La2 S6 81.57(12) 2 2 ?
S6 La2 S6 77.4(2) . 2 ?
S7 La2 S6 81.96(12) . 12_655 ?
S7 La2 S6 122.90(12) 2 12_655 ?
S5 La2 S6 63.67(12) . 12_655 ?
S5 La2 S6 92.54(12) 2 12_655 ?
S6 La2 S6 103.08(12) . 12_655 ?
S6 La2 S6 173.1(2) 2 12_655 ?
S7 La2 S6 122.90(12) . 11 ?
S7 La2 S6 81.96(12) 2 11 ?
S5 La2 S6 92.54(12) . 11 ?
S5 La2 S6 63.66(12) 2 11 ?
S6 La2 S6 173.1(2) . 11 ?
S6 La2 S6 103.07(13) 2 11 ?
S6 La2 S6 77.3(2) 12_655 11 ?
S7 La2 K4 160.69(9) . 12_655 ?
S7 La2 K4 49.01(9) 2 12_655 ?
S5 La2 K4 52.05(10) . 12_655 ?
S5 La2 K4 109.27(10) 2 12_655 ?
S6 La2 K4 127.15(11) . 12_655 ?
S6 La2 K4 105.42(11) 2 12_655 ?
S6 La2 K4 79.92(10) 12_655 12_655 ?
S6 La2 K4 45.94(11) 11 12_655 ?
S7 La2 K4 49.01(9) . 11 ?
S7 La2 K4 160.69(9) 2 11 ?
S5 La2 K4 109.27(10) . 11 ?
S5 La2 K4 52.05(10) 2 11 ?
S6 La2 K4 105.43(11) . 11 ?
S6 La2 K4 127.15(11) 2 11 ?
S6 La2 K4 45.94(11) 12_655 11 ?
S6 La2 K4 79.92(10) 11 11 ?
K4 La2 K4 112.26(9) 12_655 11 ?
S7 La2 K4 109.07(10) . 2 ?
S7 La2 K4 51.67(10) 2 2 ?
S5 La2 K4 49.64(9) . 2 ?
S5 La2 K4 159.72(9) 2 2 ?
S6 La2 K4 45.46(11) . 2 ?
S6 La2 K4 79.33(10) 2 2 ?
S6 La2 K4 106.04(10) 12_655 2 ?
S6 La2 K4 127.66(11) 11 2 ?
K4 La2 K4 82.49(9) 12_655 2 ?
K4 La2 K4 139.82(12) 11 2 ?
S7 La2 K4 51.67(10) . . ?
S7 La2 K4 109.07(10) 2 . ?
S5 La2 K4 159.73(9) . . ?
S5 La2 K4 49.64(9) 2 . ?
S6 La2 K4 79.33(10) . . ?
S6 La2 K4 45.46(11) 2 . ?
S6 La2 K4 127.66(11) 12_655 . ?
S6 La2 K4 106.03(10) 11 . ?
K4 La2 K4 139.81(12) 12_655 . ?
K4 La2 K4 82.48(9) 11 . ?
K4 La2 K4 110.77(9) 2 . ?
P1 S1 La1 95.2(2) . . ?
P1 S1 K1 170.0(2) . 8_456 ?
La1 S1 K1 93.47(11) . 8_456 ?
P1 S1 K2 90.38(15) . . ?
La1 S1 K2 101.86(10) . . ?
K1 S1 K2 83.00(10) 8_456 . ?
P1 S1 K3 80.46(15) . . ?
La1 S1 K3 90.24(11) . . ?
K1 S1 K3 104.45(11) 8_456 . ?
K2 S1 K3 165.49(11) . . ?
P1 S1 K6 77.44(14) . . ?
La1 S1 K6 172.61(12) . . ?
K1 S1 K6 93.77(11) 8_456 . ?
K2 S1 K6 77.59(10) . . ?
K3 S1 K6 89.37(11) . . ?
P1 S2 La1 95.0(2) 3_556 . ?
P1 S2 K1 85.8(2) 3_556 13_557 ?
La1 S2 K1 152.27(15) . 13_557 ?
P1 S2 K1 146.7(2) 3_556 8_456 ?
La1 S2 K1 87.84(11) . 8_456 ?
K1 S2 K1 106.54(11) 13_557 8_456 ?
P1 S2 K1 91.9(2) 3_556 . ?
La1 S2 K1 85.68(11) . . ?
K1 S2 K1 66.59(13) 13_557 . ?
K1 S2 K1 121.38(12) 8_456 . ?
P1 S3 K1 153.8(2) . 6_454 ?
P1 S3 K2 93.3(2) . . ?
K1 S3 K2 82.57(11) 6_454 . ?
P1 S3 K1 86.6(2) . 15_455 ?
K1 S3 K1 110.90(11) 6_454 15_455 ?
K2 S3 K1 146.64(14) . 15_455 ?
P1 S3 K1 94.3(2) . 3_556 ?
K1 S3 K1 110.07(12) 6_454 3_556 ?
K2 S3 K1 79.24(10) . 3_556 ?
K1 S3 K1 67.52(13) 15_455 3_556 ?
P1 S3 K5 92.6(2) . . ?
K1 S3 K5 74.38(11) 6_454 . ?
K2 S3 K5 138.10(13) . . ?
K1 S3 K5 75.12(11) 15_455 . ?
K1 S3 K5 141.46(14) 3_556 . ?
P1 S4 K3 88.3(2) . . ?
P1 S4 K5 100.5(2) . . ?
K3 S4 K5 170.2(2) . . ?
P1 S4 K5 103.8(2) . 12_556 ?
K3 S4 K5 86.85(11) . 12_556 ?
K5 S4 K5 95.21(11) . 12_556 ?
P1 S4 K6 81.4(2) . . ?
K3 S4 K6 96.63(11) . . ?
K5 S4 K6 80.53(10) . . ?
K5 S4 K6 173.9(2) 12_556 . ?
P1 S4 K4 151.8(2) . 4_456 ?
K3 S4 K4 76.21(12) . 4_456 ?
K5 S4 K4 93.96(14) . 4_456 ?
K5 S4 K4 98.83(13) 12_556 4_456 ?
K6 S4 K4 77.26(13) . 4_456 ?
P2 S5 La2 94.2(2) . . ?
P2 S5 K4 87.3(2) . 4_456 ?
La2 S5 K4 149.5(2) . 4_456 ?
P2 S5 K4 150.4(2) . 2 ?
La2 S5 K4 84.90(12) . 2 ?
K4 S5 K4 108.25(12) 4_456 2 ?
P2 S5 K4 93.8(2) . 12_655 ?
La2 S5 K4 82.28(12) . 12_655 ?
K4 S5 K4 67.22(15) 4_456 12_655 ?
K4 S5 K4 115.31(13) 2 12_655 ?
P2 S5 K3 90.9(2) . . ?
La2 S5 K3 138.41(13) . . ?
K4 S5 K3 71.90(11) 4_456 . ?
K4 S5 K3 71.30(11) 2 . ?
K4 S5 K3 138.54(14) 12_655 . ?
P2 S6 K4 176.8(2) 12_656 2 ?
P2 S6 La2 93.6(2) 12_656 . ?
K4 S6 La2 88.72(13) 2 . ?
P2 S6 La2 93.9(2) 12_656 11_556 ?
K4 S6 La2 87.69(13) 2 11_556 ?
La2 S6 La2 102.64(12) . 11_556 ?
P2 S6 K5 79.7(2) 12_656 3_556 ?
K4 S6 K5 97.73(14) 2 3_556 ?
La2 S6 K5 170.3(2) . 3_556 ?
La2 S6 K5 84.98(11) 11_556 3_556 ?
P2 S6 K5 77.8(2) 12_656 10_656 ?
K4 S6 K5 100.43(14) 2 10_656 ?
La2 S6 K5 82.82(11) . 10_656 ?
La2 S6 K5 170.4(2) 11_556 10_656 ?
K5 S6 K5 88.82(13) 3_556 10_656 ?
P2 S7 La2 94.1(2) 12_656 . ?
P2 S7 K4 149.1(2) 12_656 11 ?
La2 S7 K4 85.08(12) . 11 ?
P2 S7 K4 86.4(2) 12_656 9_657 ?
La2 S7 K4 149.9(2) . 9_657 ?
K4 S7 K4 109.39(13) 11 9_657 ?
P2 S7 K4 93.6(2) 12_656 . ?
La2 S7 K4 83.14(13) . . ?
K4 S7 K4 116.79(14) 11 . ?
K4 S7 K4 66.78(15) 9_657 . ?
P2 S8 K5 84.4(2) . 10_656 ?
P2 S8 K5 85.2(2) . 3 ?
K5 S8 K5 96.66(12) 10_656 3 ?
P2 S8 K6 105.3(2) . . ?
K5 S8 K6 170.2(2) 10_656 . ?
K5 S8 K6 82.50(10) 3 . ?
P2 S8 K3 100.2(2) . . ?
K5 S8 K3 84.72(10) 10_656 . ?
K5 S8 K3 174.5(2) 3 . ?
K6 S8 K3 95.23(12) . . ?
P2 S8 K1 151.5(2) . 8_456 ?
K5 S8 K1 77.43(13) 10_656 8_456 ?
K5 S8 K1 75.50(13) 3 8_456 ?
K6 S8 K1 92.92(15) . 8_456 ?
K3 S8 K1 99.7(2) . 8_456 ?
S1 K1 S3 86.15(12) 8_456 6_456 ?
S1 K1 S3 140.36(14) 8_456 15_556 ?
S3 K1 S3 132.05(13) 6_456 15_556 ?
S1 K1 S2 157.72(14) 8_456 13_557 ?
S3 K1 S2 72.24(12) 6_456 13_557 ?
S3 K1 S2 60.10(12) 15_556 13_557 ?
S1 K1 S2 71.87(11) 8_456 8_456 ?
S3 K1 S2 157.6(2) 6_456 8_456 ?
S3 K1 S2 70.31(11) 15_556 8_456 ?
S2 K1 S2 130.02(13) 13_557 8_456 ?
S1 K1 S8 63.27(12) 8_456 8_456 ?
S3 K1 S8 87.04(12) 6_456 8_456 ?
S3 K1 S8 102.93(14) 15_556 8_456 ?
S2 K1 S8 109.06(14) 13_557 8_456 ?
S2 K1 S8 86.75(12) 8_456 8_456 ?
S1 K1 S3 90.71(13) 8_456 3_556 ?
S3 K1 S3 66.02(12) 6_456 3_556 ?
S3 K1 S3 112.48(13) 15_556 3_556 ?
S2 K1 S3 85.52(12) 13_557 3_556 ?
S2 K1 S3 109.06(13) 8_456 3_556 ?
S8 K1 S3 144.27(14) 8_456 3_556 ?
S1 K1 S2 82.13(12) 8_456 . ?
S3 K1 S2 121.11(14) 6_456 . ?
S3 K1 S2 84.64(12) 15_556 . ?
S2 K1 S2 113.41(13) 13_557 . ?
S2 K1 S2 53.05(11) 8_456 . ?
S8 K1 S2 134.32(14) 8_456 . ?
S3 K1 S2 56.72(11) 3_556 . ?
S1 K1 K1 133.5(2) 8_456 13_557 ?
S3 K1 K1 102.42(15) 6_456 13_557 ?
S3 K1 K1 58.16(12) 15_556 13_557 ?
S2 K1 K1 59.33(12) 13_557 13_557 ?
S2 K1 K1 90.23(13) 8_456 13_557 ?
S8 K1 K1 160.6(2) 8_456 13_557 ?
S3 K1 K1 54.31(12) 3_556 13_557 ?
S2 K1 K1 54.08(11) . 13_557 ?
S1 K1 P1 157.1(2) 8_456 15_556 ?
S3 K1 P1 100.84(12) 6_456 15_556 ?
S3 K1 P1 32.45(9) 15_556 15_556 ?
S2 K1 P1 32.89(9) 13_557 15_556 ?
S2 K1 P1 101.11(11) 8_456 15_556 ?
S8 K1 P1 95.12(14) 8_456 15_556 ?
S3 K1 P1 112.06(13) 3_556 15_556 ?
S2 K1 P1 111.56(13) . 15_556 ?
K1 K1 P1 66.64(13) 13_557 15_556 ?
S1 K1 K5 101.80(12) 8_456 6_456 ?
S3 K1 K5 56.63(9) 6_456 6_456 ?
S3 K1 K5 94.07(12) 15_556 6_456 ?
S2 K1 K5 61.95(10) 13_557 6_456 ?
S2 K1 K5 130.94(13) 8_456 6_456 ?
S8 K1 K5 50.66(10) 8_456 6_456 ?
S3 K1 K5 119.77(12) 3_556 6_456 ?
S2 K1 K5 175.02(13) . 6_456 ?
K1 K1 K5 121.3(2) 13_557 6_456 ?
P1 K1 K5 65.76(9) 15_556 6_456 ?
S1 K1 K5 95.27(11) 8_456 15_556 ?
S3 K1 K5 127.77(13) 6_456 15_556 ?
S3 K1 K5 55.44(9) 15_556 15_556 ?
S2 K1 K5 93.82(12) 13_557 15_556 ?
S2 K1 K5 60.53(9) 8_456 15_556 ?
S8 K1 K5 49.46(9) 8_456 15_556 ?
S3 K1 K5 165.24(13) 3_556 15_556 ?
S2 K1 K5 110.72(11) . 15_556 ?
K1 K1 K5 112.98(15) 13_557 15_556 ?
P1 K1 K5 63.18(9) 15_556 15_556 ?
K5 K1 K5 72.18(9) 6_456 15_556 ?
S3 K2 S3 121.31(14) 8_455 6_455 ?
S3 K2 S3 68.26(13) 8_455 . ?
S3 K2 S3 148.29(13) 6_455 . ?
S3 K2 S3 148.29(13) 8_455 3 ?
S3 K2 S3 68.26(13) 6_455 3 ?
S3 K2 S3 121.31(14) . 3 ?
S3 K2 S1 82.88(9) 8_455 6_455 ?
S3 K2 S1 62.75(9) 6_455 6_455 ?
S3 K2 S1 91.12(9) . 6_455 ?
S3 K2 S1 124.21(9) 3 6_455 ?
S3 K2 S1 62.75(9) 8_455 8_455 ?
S3 K2 S1 82.88(9) 6_455 8_455 ?
S3 K2 S1 124.21(9) . 8_455 ?
S3 K2 S1 91.12(9) 3 8_455 ?
S1 K2 S1 107.18(12) 6_455 8_455 ?
S3 K2 S1 91.12(9) 8_455 3 ?
S3 K2 S1 124.21(9) 6_455 3 ?
S3 K2 S1 82.88(9) . 3 ?
S3 K2 S1 62.75(9) 3 3 ?
S1 K2 S1 172.78(12) 6_455 3 ?
S1 K2 S1 73.30(12) 8_455 3 ?
S3 K2 S1 124.21(9) 8_455 . ?
S3 K2 S1 91.12(9) 6_455 . ?
S3 K2 S1 62.75(9) . . ?
S3 K2 S1 82.88(9) 3 . ?
S1 K2 S1 73.30(12) 6_455 . ?
S1 K2 S1 172.77(12) 8_455 . ?
S1 K2 S1 107.17(12) 3 . ?
S3 K2 K1 48.55(8) 8_455 3_556 ?
S3 K2 K1 108.47(9) 6_455 3_556 ?
S3 K2 K1 52.47(9) . 3_556 ?
S3 K2 K1 162.63(8) 3 3_556 ?
S1 K2 K1 46.63(8) 6_455 3_556 ?
S1 K2 K1 105.59(8) 8_455 3_556 ?
S1 K2 K1 126.16(8) 3 3_556 ?
S1 K2 K1 80.10(8) . 3_556 ?
S3 K2 K1 52.47(9) 8_455 6_454 ?
S3 K2 K1 162.63(8) 6_455 6_454 ?
S3 K2 K1 48.55(8) . 6_454 ?
S3 K2 K1 108.47(9) 3 6_454 ?
S1 K2 K1 126.16(8) 6_455 6_454 ?
S1 K2 K1 80.10(8) 8_455 6_454 ?
S1 K2 K1 46.62(8) 3 6_454 ?
S1 K2 K1 105.58(8) . 6_454 ?
K1 K2 K1 79.68(10) 3_556 6_454 ?
S3 K2 K1 108.47(9) 8_455 1_554 ?
S3 K2 K1 48.55(8) 6_455 1_554 ?
S3 K2 K1 162.63(8) . 1_554 ?
S3 K2 K1 52.47(9) 3 1_554 ?
S1 K2 K1 105.58(8) 6_455 1_554 ?
S1 K2 K1 46.62(8) 8_455 1_554 ?
S1 K2 K1 80.10(8) 3 1_554 ?
S1 K2 K1 126.16(8) . 1_554 ?
K1 K2 K1 138.76(11) 3_556 1_554 ?
K1 K2 K1 115.30(9) 6_454 1_554 ?
S3 K2 K1 162.63(8) 8_455 8_456 ?
S3 K2 K1 52.47(9) 6_455 8_456 ?
S3 K2 K1 108.47(9) . 8_456 ?
S3 K2 K1 48.54(8) 3 8_456 ?
S1 K2 K1 80.10(8) 6_455 8_456 ?
S1 K2 K1 126.16(8) 8_455 8_456 ?
S1 K2 K1 105.58(8) 3 8_456 ?
S1 K2 K1 46.63(8) . 8_456 ?
K1 K2 K1 115.30(9) 3_556 8_456 ?
K1 K2 K1 138.75(11) 6_454 8_456 ?
K1 K2 K1 79.68(10) 1_554 8_456 ?
S4 K3 S4 172.5(2) . 3_556 ?
S4 K3 S8 95.02(13) . 3_556 ?
S4 K3 S8 85.45(13) 3_556 3_556 ?
S4 K3 S8 85.45(13) . . ?
S4 K3 S8 95.02(13) 3_556 . ?
S8 K3 S8 172.7(2) 3_556 . ?
S4 K3 S1 61.47(10) . . ?
S4 K3 S1 112.30(13) 3_556 . ?
S8 K3 S1 125.21(14) 3_556 . ?
S8 K3 S1 61.29(11) . . ?
S4 K3 S1 112.30(13) . 3_556 ?
S4 K3 S1 61.47(10) 3_556 3_556 ?
S8 K3 S1 61.29(11) 3_556 3_556 ?
S8 K3 S1 125.21(14) . 3_556 ?
S1 K3 S1 81.93(14) . 3_556 ?
S4 K3 S5 83.61(11) . 3_556 ?
S4 K3 S5 102.78(12) 3_556 3_556 ?
S8 K3 S5 57.04(11) 3_556 3_556 ?
S8 K3 S5 115.88(14) . 3_556 ?
S1 K3 S5 144.90(9) . 3_556 ?
S1 K3 S5 117.32(9) 3_556 3_556 ?
S4 K3 S5 102.78(12) . . ?
S4 K3 S5 83.61(11) 3_556 . ?
S8 K3 S5 115.88(14) 3_556 . ?
S8 K3 S5 57.04(11) . . ?
S1 K3 S5 117.32(9) . . ?
S1 K3 S5 144.90(9) 3_556 . ?
S5 K3 S5 64.51(14) 3_556 . ?
S4 K3 P1 33.29(10) . . ?
S4 K3 P1 139.3(2) 3_556 . ?
S8 K3 P1 100.67(11) 3_556 . ?
S8 K3 P1 83.72(10) . . ?
S1 K3 P1 33.57(9) . . ?
S1 K3 P1 86.16(12) 3_556 . ?
S5 K3 P1 114.33(10) 3_556 . ?
S5 K3 P1 126.59(9) . . ?
S4 K3 P1 139.3(2) . 3_556 ?
S4 K3 P1 33.29(10) 3_556 3_556 ?
S8 K3 P1 83.72(10) 3_556 3_556 ?
S8 K3 P1 100.67(11) . 3_556 ?
S1 K3 P1 86.16(12) . 3_556 ?
S1 K3 P1 33.57(9) 3_556 3_556 ?
S5 K3 P1 126.59(9) 3_556 3_556 ?
S5 K3 P1 114.33(10) . 3_556 ?
P1 K3 P1 106.8(2) . 3_556 ?
S4 K3 K4 55.11(11) . 4_456 ?
S4 K3 K4 132.05(14) 3_556 4_456 ?
S8 K3 K4 102.69(11) 3_556 4_456 ?
S8 K3 K4 71.62(11) . 4_456 ?
S1 K3 K4 101.16(9) . 4_456 ?
S1 K3 K4 160.49(8) 3_556 4_456 ?
S5 K3 K4 50.95(9) 3_556 4_456 ?
S5 K3 K4 50.03(10) . 4_456 ?
P1 K3 K4 86.21(10) . 4_456 ?
P1 K3 K4 164.36(11) 3_556 4_456 ?
S4 K3 K4 132.05(14) . 2 ?
S4 K3 K4 55.11(11) 3_556 2 ?
S8 K3 K4 71.62(11) 3_556 2 ?
S8 K3 K4 102.69(11) . 2 ?
S1 K3 K4 160.49(8) . 2 ?
S1 K3 K4 101.16(8) 3_556 2 ?
S5 K3 K4 50.03(10) 3_556 2 ?
S5 K3 K4 50.95(9) . 2 ?
P1 K3 K4 164.36(11) . 2 ?
P1 K3 K4 86.20(10) 3_556 2 ?
K4 K3 K4 82.42(13) 4_456 2 ?
S6 K4 S7 79.80(13) 2 11_556 ?
S6 K4 S5 149.10(14) 2 4_556 ?
S7 K4 S5 130.31(15) 11_556 4_556 ?
S6 K4 S7 149.30(14) 2 9_657 ?
S7 K4 S7 70.59(13) 11_556 9_657 ?
S5 K4 S7 59.72(14) 4_556 9_657 ?
S6 K4 S5 78.50(12) 2 2 ?
S7 K4 S5 157.9(2) 11_556 2 ?
S5 K4 S5 71.75(12) 4_556 2 ?
S7 K4 S5 131.47(14) 9_657 2 ?
S6 K4 S4 63.64(13) 2 4_556 ?
S7 K4 S4 90.01(14) 11_556 4_556 ?
S5 K4 S4 104.33(15) 4_556 4_556 ?
S7 K4 S4 107.50(15) 9_657 4_556 ?
S5 K4 S4 84.02(13) 2 4_556 ?
S6 K4 S5 87.08(14) 2 12_656 ?
S7 K4 S5 59.68(13) 11_556 12_656 ?
S5 K4 S5 112.78(15) 4_556 12_656 ?
S7 K4 S5 84.96(14) 9_657 12_656 ?
S5 K4 S5 114.94(14) 2 12_656 ?
S4 K4 S5 141.93(15) 4_556 12_656 ?
S6 K4 S7 86.50(14) 2 . ?
S7 K4 S7 115.57(14) 11_556 . ?
S5 K4 S7 85.38(13) 4_556 . ?
S7 K4 S7 113.21(15) 9_657 . ?
S5 K4 S7 59.06(12) 2 . ?
S4 K4 S7 137.07(15) 4_556 . ?
S5 K4 S7 56.97(14) 12_656 . ?
S6 K4 K4 135.2(2) 2 9_657 ?
S7 K4 K4 95.95(14) 11_556 9_657 ?
S5 K4 K4 58.42(13) 4_556 9_657 ?
S7 K4 K4 58.29(13) 9_657 9_657 ?
S5 K4 K4 96.53(14) 2 9_657 ?
S4 K4 K4 161.0(2) 4_556 9_657 ?
S5 K4 K4 54.36(12) 12_656 9_657 ?
S7 K4 K4 54.92(12) . 9_657 ?
S6 K4 P2 158.4(2) 2 4_556 ?
S7 K4 P2 100.17(12) 11_556 4_556 ?
S5 K4 P2 32.63(9) 4_556 4_556 ?
S7 K4 P2 32.55(9) 9_657 4_556 ?
S5 K4 P2 101.49(12) 2 4_556 ?
S4 K4 P2 94.75(14) 4_556 4_556 ?
S5 K4 P2 111.80(14) 12_656 4_556 ?
S7 K4 P2 112.31(14) . 4_556 ?
K4 K4 P2 66.47(14) 9_657 4_556 ?
S6 K4 K3 98.84(13) 2 2 ?
S7 K4 K3 130.47(15) 11_556 2 ?
S5 K4 K3 58.07(10) 4_556 2 ?
S7 K4 K3 94.39(12) 9_657 2 ?
S5 K4 K3 57.75(9) 2 2 ?
S4 K4 K3 48.67(9) 4_556 2 ?
S5 K4 K3 168.89(13) 12_656 2 ?
S7 K4 K3 113.72(11) . 2 ?
K4 K4 K3 116.13(15) 9_657 2 ?
P2 K4 K3 64.50(8) 4_556 2 ?
S6 K4 K6 98.68(13) 2 2_556 ?
S7 K4 K6 59.75(10) 11_556 2_556 ?
S5 K4 K6 93.15(11) 4_556 2_556 ?
S7 K4 K6 59.53(10) 9_657 2_556 ?
S5 K4 K6 127.96(14) 2 2_556 ?
S4 K4 K6 50.99(10) 4_556 2_556 ?
S5 K4 K6 116.79(11) 12_656 2_556 ?
S7 K4 K6 171.90(14) . 2_556 ?
K4 K4 K6 117.71(15) 9_657 2_556 ?
P2 K4 K6 63.96(8) 4_556 2_556 ?
K3 K4 K6 71.81(9) 2 2_556 ?
S8 K5 S8 175.3(2) 10_556 3 ?
S8 K5 S4 84.28(14) 10_556 . ?
S8 K5 S4 99.45(14) 3 . ?
S8 K5 S4 93.33(14) 10_556 12 ?
S8 K5 S4 83.57(14) 3 12 ?
S4 K5 S4 168.4(2) . 12 ?
S8 K5 S6 60.33(13) 10_556 3_556 ?
S8 K5 S6 118.9(2) 3 3_556 ?
S4 K5 S6 61.94(12) . 3_556 ?
S4 K5 S6 126.32(14) 12 3_556 ?
S8 K5 S6 116.64(15) 10_556 10_556 ?
S8 K5 S6 58.70(12) 3 10_556 ?
S4 K5 S6 130.67(14) . 10_556 ?
S4 K5 S6 60.35(12) 12 10_556 ?
S6 K5 S6 89.11(13) 3_556 10_556 ?
S8 K5 S3 100.65(13) 10_556 . ?
S8 K5 S3 83.86(12) 3 . ?
S4 K5 S3 57.19(10) . . ?
S4 K5 S3 112.46(14) 12 . ?
S6 K5 S3 117.67(13) 3_556 . ?
S6 K5 S3 141.88(13) 10_556 . ?
S8 K5 P2 33.26(12) 10_556 10_556 ?
S8 K5 P2 143.8(2) 3 10_556 ?
S4 K5 P2 84.40(12) . 10_556 ?
S4 K5 P2 99.81(12) 12 10_556 ?
S6 K5 P2 33.28(11) 3_556 10_556 ?
S6 K5 P2 91.47(12) 10_556 10_556 ?
S3 K5 P2 126.02(12) . 10_556 ?
S8 K5 P2 143.4(2) 10_556 3 ?
S8 K5 P2 32.82(12) 3 3 ?
S4 K5 P2 105.26(12) . 3 ?
S4 K5 P2 83.38(12) 12 3 ?
S6 K5 P2 92.56(13) 3_556 3 ?
S6 K5 P2 32.56(11) 10_556 3 ?
S3 K5 P2 114.35(12) . 3 ?
P2 K5 P2 111.3(2) 10_556 3 ?
S8 K5 K1 128.43(14) 10_556 6_454 ?
S8 K5 K1 53.84(12) 3 6_454 ?
S4 K5 K1 101.66(11) . 6_454 ?
S4 K5 K1 71.00(10) 12 6_454 ?
S6 K5 K1 162.18(13) 3_556 6_454 ?
S6 K5 K1 97.97(11) 10_556 6_454 ?
S3 K5 K1 48.99(9) . 6_454 ?
P2 K5 K1 160.78(12) 10_556 6_454 ?
P2 K5 K1 84.97(11) 3 6_454 ?
S8 K5 K1 53.11(11) 10_556 15_455 ?
S8 K5 K1 130.85(14) 3 15_455 ?
S4 K5 K1 70.18(11) . 15_455 ?
S4 K5 K1 99.34(12) 12 15_455 ?
S6 K5 K1 98.77(12) 3_556 15_455 ?
S6 K5 K1 158.37(13) 10_556 15_455 ?
S3 K5 K1 49.44(9) . 15_455 ?
P2 K5 K1 84.53(11) 10_556 15_455 ?
P2 K5 K1 163.41(12) 3 15_455 ?
K1 K5 K1 80.53(11) 6_454 15_455 ?
S8 K5 K6 135.04(11) 10_556 . ?
S8 K5 K6 48.75(8) 3 . ?
S4 K5 K6 50.76(8) . . ?
S4 K5 K6 130.66(10) 12 . ?
S6 K5 K6 92.69(11) 3_556 . ?
S6 K5 K6 96.33(11) 10_556 . ?
S3 K5 K6 58.38(9) . . ?
P2 K5 K6 125.35(10) 10_556 . ?
P2 K5 K6 63.84(9) 3 . ?
K1 K5 K6 70.36(8) 6_454 . ?
K1 K5 K6 103.33(9) 15_455 . ?
S8 K6 S8 163.6(2) 3 . ?
S8 K6 S4 97.41(13) 3 . ?
S8 K6 S4 82.35(12) . . ?
S8 K6 S4 82.35(12) 3 3 ?
S8 K6 S4 97.41(13) . 3 ?
S4 K6 S4 178.3(2) . 3 ?
S8 K6 S1 60.56(11) 3 3 ?
S8 K6 S1 132.75(13) . 3 ?
S4 K6 S1 123.34(13) . 3 ?
S4 K6 S1 57.98(10) 3 3 ?
S8 K6 S1 132.76(13) 3 . ?
S8 K6 S1 60.56(11) . . ?
S4 K6 S1 57.98(10) . . ?
S4 K6 S1 123.34(13) 3 . ?
S1 K6 S1 97.6(2) 3 . ?
S8 K6 P1 84.54(11) 3 3 ?
S8 K6 P1 104.19(11) . 3 ?
S4 K6 P1 148.8(2) . 3 ?
S4 K6 P1 32.92(10) 3 3 ?
S1 K6 P1 33.22(9) 3 3 ?
S1 K6 P1 98.15(13) . 3 ?
S8 K6 P1 104.20(11) 3 . ?
S8 K6 P1 84.54(11) . . ?
S4 K6 P1 32.92(10) . . ?
S4 K6 P1 148.8(2) 3 . ?
S1 K6 P1 98.15(13) 3 . ?
S1 K6 P1 33.22(9) . . ?
P1 K6 P1 116.3(2) 3 . ?
S8 K6 K4 97.54(13) 3 4_456 ?
S8 K6 K4 69.38(11) . 4_456 ?
S4 K6 K4 51.74(10) . 4_456 ?
S4 K6 K4 126.60(14) 3 4_456 ?
S1 K6 K4 157.85(8) 3 4_456 ?
S1 K6 K4 95.54(9) . 4_456 ?
P1 K6 K4 159.19(12) 3 4_456 ?
P1 K6 K4 83.39(10) . 4_456 ?
S8 K6 K4 69.38(11) 3 2_554 ?
S8 K6 K4 97.54(13) . 2_554 ?
S4 K6 K4 126.60(14) . 2_554 ?
S4 K6 K4 51.74(10) 3 2_554 ?
S1 K6 K4 95.54(9) 3 2_554 ?
S1 K6 K4 157.85(8) . 2_554 ?
P1 K6 K4 83.39(9) 3 2_554 ?
P1 K6 K4 159.20(12) . 2_554 ?
K4 K6 K4 78.08(13) 4_456 2_554 ?
S8 K6 K2 98.18(12) 3 . ?
S8 K6 K2 98.18(12) . . ?
S4 K6 K2 90.85(10) . . ?
S4 K6 K2 90.85(10) 3 . ?
S1 K6 K2 48.82(8) 3 . ?
S1 K6 K2 48.82(8) . . ?
P1 K6 K2 58.15(9) 3 . ?
P1 K6 K2 58.15(9) . . ?
K4 K6 K2 140.96(7) 4_456 . ?
K4 K6 K2 140.96(7) 2_554 . ?
S8 K6 K5 48.75(8) 3 . ?
S8 K6 K5 129.40(9) . . ?
S4 K6 K5 48.71(8) . . ?
S4 K6 K5 131.10(8) 3 . ?
S1 K6 K5 91.18(7) 3 . ?
S1 K6 K5 95.35(8) . . ?
P1 K6 K5 123.96(8) 3 . ?
P1 K6 K5 62.13(8) . . ?
K4 K6 K5 69.88(7) 4_456 . ?
K4 K6 K5 102.11(9) 2_554 . ?
K2 K6 K5 94.96(6) . . ?
S3 P1 S4 109.0(2) . . ?
S3 P1 S2 108.6(3) . 3_556 ?
S4 P1 S2 112.3(2) . 3_556 ?
S3 P1 S1 112.9(2) . . ?
S4 P1 S1 110.3(2) . . ?
S2 P1 S1 103.6(2) 3_556 . ?
S3 P1 K6 80.7(2) . . ?
S4 P1 K6 65.7(2) . . ?
S2 P1 K6 170.2(2) 3_556 . ?
S1 P1 K6 69.34(14) . . ?
S3 P1 K3 162.8(2) . . ?
S4 P1 K3 58.38(15) . . ?
S2 P1 K3 87.9(2) 3_556 . ?
S1 P1 K3 65.97(14) . . ?
K6 P1 K3 83.03(11) . . ?
S3 P1 K1 61.0(2) . 15_455 ?
S4 P1 K1 93.1(2) . 15_455 ?
S2 P1 K1 61.3(2) 3_556 15_455 ?
S1 P1 K1 156.1(2) . 15_455 ?
K6 P1 K1 127.65(11) . 15_455 ?
K3 P1 K1 127.26(11) . 15_455 ?
S8 P2 S7 111.0(2) . 12_655 ?
S8 P2 S5 110.7(2) . . ?
S7 P2 S5 107.2(3) 12_655 . ?
S8 P2 S6 111.9(3) . 12_655 ?
S7 P2 S6 108.0(2) 12_655 12_655 ?
S5 P2 S6 107.7(2) . 12_655 ?
S8 P2 K5 62.4(2) . 10_656 ?
S7 P2 K5 167.0(2) 12_655 10_656 ?
S5 P2 K5 85.8(2) . 10_656 ?
S6 P2 K5 67.1(2) 12_655 10_656 ?
S8 P2 K5 62.0(2) . 3 ?
S7 P2 K5 83.8(2) 12_655 3 ?
S5 P2 K5 168.7(2) . 3 ?
S6 P2 K5 69.7(2) 12_655 3 ?
K5 P2 K5 83.12(11) 10_656 3 ?
S8 P2 K4 92.9(2) . 4_456 ?
S7 P2 K4 61.0(2) 12_655 4_456 ?
S5 P2 K4 60.1(2) . 4_456 ?
S6 P2 K4 155.2(2) 12_655 4_456 ?
K5 P2 K4 128.32(12) 10_656 4_456 ?
K5 P2 K4 126.55(12) 3 4_456 ?

loop_
_geom_bond_atom_site_label_1
_geom_bond_atom_site_label_2
_geom_bond_distance
_geom_bond_site_symmetry_2
_geom_bond_publ_flag
La1 S1 2.983(3) 6_455 ?
La1 S1 2.983(3) 8_456 ?
La1 S1 2.983(3) . ?
La1 S1 2.983(3) 3_556 ?
La1 S2 3.009(4) 6_455 ?
La1 S2 3.009(4) . ?
La1 S2 3.010(4) 3_556 ?
La1 S2 3.010(4) 8_456 ?
La1 K1 4.449(4) 3_556 ?
La1 K1 4.449(4) . ?
La1 K1 4.449(4) 6_455 ?
La1 K1 4.449(4) 8_456 ?
La2 S7 3.119(4) . ?
La2 S7 3.119(4) 2 ?
La2 S5 3.123(4) . ?
La2 S5 3.123(4) 2 ?
La2 S6 3.131(4) . ?
La2 S6 3.131(4) 2 ?
La2 S6 3.134(4) 12_655 ?
La2 S6 3.134(4) 11 ?
La2 K4 4.327(4) 12_655 ?
La2 K4 4.327(4) 11 ?
La2 K4 4.365(4) 2 ?
La2 K4 4.365(4) . ?
S1 P1 2.073(5) . ?
S1 K1 3.125(6) 8_456 ?
S1 K2 3.311(3) . ?
S1 K3 3.424(5) . ?
S1 K6 3.540(4) . ?
S2 P1 2.047(5) 3_556 ?
S2 K1 3.305(5) 13_557 ?
S2 K1 3.392(5) 8_456 ?
S2 K1 3.511(6) . ?
S3 P1 2.021(5) . ?
S3 K1 3.225(5) 6_454 ?
S3 K2 3.242(4) . ?
S3 K1 3.292(5) 15_455 ?
S3 K1 3.444(6) 3_556 ?
S3 K5 3.569(5) . ?
S4 P1 2.030(6) . ?
S4 K3 3.149(4) . ?
S4 K5 3.303(5) . ?
S4 K5 3.322(5) 12_556 ?
S4 K6 3.404(4) . ?
S4 K4 3.440(7) 4_456 ?
S5 P2 2.043(5) . ?
S5 K4 3.284(6) 4_456 ?
S5 K4 3.339(5) 2 ?
S5 K4 3.443(6) 12_655 ?
S5 K3 3.637(6) . ?
S6 P2 2.044(7) 12_656 ?
S6 K4 3.112(7) 2 ?
S6 La2 3.134(4) 11_556 ?
S6 K5 3.429(5) 3_556 ?
S6 K5 3.561(5) 10_656 ?
S7 P2 2.040(5) 12_656 ?
S7 K4 3.278(5) 11 ?
S7 K4 3.318(6) 9_657 ?
S7 K4 3.449(6) . ?
S8 P2 2.018(7) . ?
S8 K5 3.262(5) 10_656 ?
S8 K5 3.288(5) 3 ?
S8 K6 3.288(4) . ?
S8 K3 3.342(4) . ?
S8 K1 3.433(7) 8_456 ?
K1 S1 3.124(6) 8_456 ?
K1 S3 3.225(5) 6_456 ?
K1 S3 3.293(5) 15_556 ?
K1 S2 3.305(5) 13_557 ?
K1 S2 3.392(5) 8_456 ?
K1 S8 3.433(7) 8_456 ?
K1 S3 3.444(6) 3_556 ?
K1 K1 3.746(8) 13_557 ?
K1 P1 3.759(6) 15_556 ?
K1 K5 4.116(5) 6_456 ?
K1 K5 4.189(5) 15_556 ?
K2 S3 3.242(4) 8_455 ?
K2 S3 3.242(4) 6_455 ?
K2 S3 3.242(4) 3 ?
K2 S1 3.311(3) 6_455 ?
K2 S1 3.311(3) 8_455 ?
K2 S1 3.311(3) 3 ?
K2 K1 4.266(4) 3_556 ?
K2 K1 4.266(4) 6_454 ?
K2 K1 4.266(4) 1_554 ?
K2 K1 4.267(4) 8_456 ?
K3 S4 3.149(4) 3_556 ?
K3 S8 3.342(4) 3_556 ?
K3 S1 3.424(5) 3_556 ?
K3 S5 3.637(6) 3_556 ?
K3 P1 3.697(5) . ?
K3 P1 3.697(5) 3_556 ?
K3 K4 4.073(5) 4_456 ?
K3 K4 4.073(5) 2 ?
K4 S6 3.112(7) 2 ?
K4 S7 3.278(5) 11_556 ?
K4 S5 3.284(6) 4_556 ?
K4 S7 3.318(6) 9_657 ?
K4 S5 3.339(5) 2 ?
K4 S4 3.440(7) 4_556 ?
K4 S5 3.443(6) 12_656 ?
K4 K4 3.726(9) 9_657 ?
K4 P2 3.785(6) 4_556 ?
K4 K3 4.073(5) 2 ?
K4 K6 4.273(6) 2_556 ?
K5 S8 3.262(5) 10_556 ?
K5 S8 3.288(5) 3 ?
K5 S4 3.322(5) 12 ?
K5 S6 3.429(5) 3_556 ?
K5 S6 3.561(5) 10_556 ?
K5 P2 3.663(5) 10_556 ?
K5 P2 3.712(5) 3 ?
K5 K1 4.116(5) 6_454 ?
K5 K1 4.189(5) 15_455 ?
K5 K6 4.336(3) . ?
K6 S8 3.288(4) 3 ?
K6 S4 3.404(4) 3 ?
K6 S1 3.540(4) 3 ?
K6 P1 3.692(5) 3 ?
K6 P1 3.692(5) . ?
K6 K4 4.273(6) 4_456 ?
K6 K4 4.273(6) 2_554 ?
P1 S2 2.047(5) 3_556 ?
P1 K1 3.759(6) 15_455 ?
P2 S7 2.040(5) 12_655 ?
P2 S6 2.044(7) 12_655 ?
P2 K5 3.663(5) 10_656 ?
P2 K5 3.711(5) 3 ?
P2 K4 3.785(6) 4_456 ?
